data_9015779
loop_
_publ_author_name
'Nestola, F.'
'Merli, M.'
'Nimis, P.'
'Parisatto, M.'
'Kopylova, M.'
'De Stefano, A.'
'Longo, M.'
'Ziberna, L.'
'Manghnani, M.'

_publ_section_title
;
 In situ analysis of garnet inclusion in diamond using
 single-crystal X-ray diffraction and X-ray micro-tomography
 Note: uncorrected for pressure inside the diamond
;
_journal_name_full 'European Journal of Mineralogy'
_journal_page_first 599
_journal_page_last 606
_journal_paper_doi 10.1127/0935-1221/2012/0024-2212
_journal_volume 24
_journal_year 2012
_chemical_compound_source 'inclusion in diamond, Jericho kimberlite, Slave Craton, Canada'
_chemical_formula_sum 'Al1.98 Ca0.69 Cr0.02 Fe1.08 Mg1.23 O12 Si3'
_chemical_name_mineral Pyrope
_space_group_IT_number 230
_symmetry_space_group_name_Hall '-I 4bd 2c 3'
_symmetry_space_group_name_H-M 'I a -3 d'
_cell_angle_alpha 90
_cell_angle_beta 90
_cell_angle_gamma 90
_cell_length_a 11.5826
_cell_length_b 11.5825
_cell_length_c 11.5826
_cell_formula_units_Z 8
_cell_volume 1553.869
_database_code_amcsd 0019353
_exptl_crystal_density_diffrn 3.835
_cod_original_sg_symbol_H-M 'I a 3 d'
_cod_original_formula_sum '(Mg1.23 Fe1.08 Ca.69) (Al1.98 Cr.02) Si3 O12'
_cod_database_code 9015779

loop_
_space_group_symop_operation_xyz
x,y,z
1/2+x,1/2+y,1/2+z
z,1/2-x,1/2+y
1/2+z,-x,+y
-y,1/2+z,1/2-x
1/2-y,+z,-x
x,1/2-y,1/2+z
1/2+x,-y,+z
-z,1/2+x,1/2-y
1/2-z,+x,-y
y,1/2-z,1/2+x
1/2+y,-z,+x
-x,1/2+y,1/2-z
1/2-x,+y,-z
3/4+x,1/4-z,3/4-y
1/4+x,3/4-z,1/4-y
3/4-z,1/4+y,3/4+x
1/4-z,3/4+y,1/4+x
3/4+y,1/4-x,3/4-z
1/4+y,3/4-x,1/4-z
3/4-x,1/4+z,3/4+y
1/4-x,3/4+z,1/4+y
3/4+z,1/4-y,3/4-x
1/4+z,3/4-y,1/4-x
3/4-y,1/4+x,3/4+z
1/4-y,3/4+x,1/4+z
1/4+x,1/4+z,1/4+y
3/4+x,3/4+z,3/4+y
1/4-z,1/4-y,1/4-x
3/4-z,3/4-y,3/4-x
1/4+y,1/4+x,1/4+z
3/4+y,3/4+x,3/4+z
1/4-x,1/4-z,1/4-y
3/4-x,3/4-z,3/4-y
1/4+z,1/4+y,1/4+x
3/4+z,3/4+y,3/4+x
1/4-y,1/4-x,1/4-z
3/4-y,3/4-x,3/4-z
1/2+z,x,1/2-y
+z,1/2+x,-y
1/2-y,-z,1/2+x
-y,1/2-z,+x
1/2+x,y,1/2-z
+x,1/2+y,-z
1/2-z,-x,1/2+y
-z,1/2-x,+y
1/2+y,z,1/2-x
+y,1/2+z,-x
1/2-x,-y,1/2+z
-x,1/2-y,+z
1/2-z,1/2+x,y
-z,+x,1/2+y
1/2+y,1/2-z,-x
+y,-z,1/2-x
1/2-x,1/2+y,z
-x,+y,1/2+z
1/2+z,1/2-x,-y
+z,-x,1/2-y
1/2-y,1/2+z,x
-y,+z,1/2+x
1/2+x,1/2-y,-z
+x,-y,1/2-z
3/4-x,3/4+z,1/4-y
1/4-x,1/4+z,3/4-y
3/4+z,3/4-y,1/4+x
1/4+z,1/4-y,3/4+x
3/4-y,3/4+x,1/4-z
1/4-y,1/4+x,3/4-z
3/4+x,3/4-z,1/4+y
1/4+x,1/4-z,3/4+y
3/4-z,3/4+y,1/4-x
1/4-z,1/4+y,3/4-x
3/4+y,3/4-x,1/4+z
1/4+y,1/4-x,3/4+z
1/4-x,3/4-z,3/4+y
3/4-x,1/4-z,1/4+y
1/4+z,3/4+y,3/4-x
3/4+z,1/4+y,1/4-x
1/4-y,3/4-x,3/4+z
3/4-y,1/4-x,1/4+z
1/4+x,3/4+z,3/4-y
3/4+x,1/4+z,1/4-y
1/4-z,3/4-y,3/4+x
3/4-z,1/4-y,1/4+x
1/4+y,3/4+x,3/4-z
3/4+y,1/4+x,1/4-z
-z,-x,-y
1/2-z,1/2-x,1/2-y
y,z,x
1/2+y,1/2+z,1/2+x
-x,-y,-z
1/2-x,1/2-y,1/2-z
z,x,y
1/2+z,1/2+x,1/2+y
-y,-z,-x
1/2-y,1/2-z,1/2-x

loop_
_atom_site_label
_atom_site_fract_x
_atom_site_fract_y
_atom_site_fract_z
_atom_site_occupancy
Mg 0.12500 0.00000 0.25000 0.41000
Fe 0.12500 0.00000 0.25000 0.36000
Ca 0.12500 0.00000 0.25000 0.23000
Al 0.00000 0.00000 0.00000 0.99000
Cr 0.00000 0.00000 0.00000 0.01000
Si 0.37500 0.00000 0.25000 1.00000
O 0.03460 0.04840 0.65270 1.00000

loop_
_cod_related_entry_id
_cod_related_entry_database
_cod_related_entry_code
1 AMCSD 0019353
